data_4338743
loop_
_publ_author_name
'Bag, Prasenjit'
'Chakraborty, Amit'
'Rogez, Guillaume'
'Chandrasekhar, Vadapalli'

_publ_section_title
;
 Pentanuclear Heterometallic {Mn(III)2Ln3} (Ln = Gd, Dy, Tb, Ho)
 Assemblies in an Open-Book Type Structural Topology: Appearance of Slow
 Relaxation of Magnetization in the Dy(III) and Ho(III) Analogues.
;
_journal_issue 13
_journal_name_full 'Inorganic chemistry'
_journal_page_first 6524
_journal_page_last 6533
_journal_paper_doi 10.1021/ic4028833
_journal_volume 53
_journal_year 2014
_chemical_formula_sum 'C82 H110 Cl Dy3 Mn2 N10 O33'
_chemical_formula_weight 2396.64
_chemical_name_systematic
; 
 ? 
;
_space_group_IT_number 14
_symmetry_cell_setting monoclinic
_symmetry_space_group_name_Hall '-P 2yn'
_symmetry_space_group_name_H-M 'P 1 21/n 1'
_atom_sites_solution_hydrogens geom
_atom_sites_solution_primary direct
_atom_sites_solution_secondary difmap
_audit_creation_method SHELXL-97
_cell_angle_alpha 90.00
_cell_angle_beta 90.240(2)
_cell_angle_gamma 90.00
_cell_formula_units_Z 4
_cell_length_a 14.6979(14)
_cell_length_b 37.163(3)
_cell_length_c 16.6855(15)
_cell_measurement_reflns_used 9082
_cell_measurement_temperature 100(2)
_cell_measurement_theta_max 28.33
_cell_measurement_theta_min 2.47
_cell_volume 9113.8(14)
_computing_cell_refinement 'Bruker SAINT'
_computing_data_collection 'Bruker APEX2'
_computing_data_reduction 'Bruker SAINT'
_computing_molecular_graphics 'Bruker SHELXTL'
_computing_publication_material 'Bruker SHELXTL'
_computing_structure_refinement 'SHELXL-97 (Sheldrick, 2008)'
_computing_structure_solution 'SHELXS-97 (Sheldrick, 2008)'
_diffrn_ambient_temperature 100(2)
_diffrn_measured_fraction_theta_full 0.990
_diffrn_measured_fraction_theta_max 0.990
_diffrn_radiation_monochromator graphite
_diffrn_radiation_source 'fine-focus sealed tube'
_diffrn_radiation_type MoK\a
_diffrn_radiation_wavelength 0.71073
_diffrn_reflns_av_R_equivalents 0.0921
_diffrn_reflns_av_sigmaI/netI 0.0709
_diffrn_reflns_limit_h_max 12
_diffrn_reflns_limit_h_min -18
_diffrn_reflns_limit_k_max 45
_diffrn_reflns_limit_k_min -45
_diffrn_reflns_limit_l_max 20
_diffrn_reflns_limit_l_min -20
_diffrn_reflns_number 66525
_diffrn_reflns_theta_full 25.03
_diffrn_reflns_theta_max 26.00
_diffrn_reflns_theta_min 2.05
_exptl_absorpt_coefficient_mu 2.818
_exptl_absorpt_correction_T_max 0.787
_exptl_absorpt_correction_T_min 0.720
_exptl_absorpt_correction_type empirical
_exptl_absorpt_process_details SADABS
_exptl_crystal_colour 'dark red'
_exptl_crystal_density_diffrn 1.747
_exptl_crystal_density_method 'not measured'
_exptl_crystal_description Rectangular
_exptl_crystal_F_000 4804
_exptl_crystal_size_max 0.12
_exptl_crystal_size_mid 0.105
_exptl_crystal_size_min 0.085
_refine_diff_density_max 2.430
_refine_diff_density_min -1.229
_refine_diff_density_rms 0.140
_refine_ls_extinction_method none
_refine_ls_goodness_of_fit_ref 1.032
_refine_ls_hydrogen_treatment mixed
_refine_ls_matrix_type fullcycle
_refine_ls_number_parameters 1213
_refine_ls_number_reflns 15954
_refine_ls_number_restraints 54
_refine_ls_restrained_S_all 1.031
_refine_ls_R_factor_all 0.0646
_refine_ls_R_factor_gt 0.0417
_refine_ls_shift/su_max 0.000
_refine_ls_shift/su_mean 0.000
_refine_ls_structure_factor_coef Fsqd
_refine_ls_weighting_details 'calc w=1/[\s^2^(Fo^2^)+(0.0356P)^2^+46.1362P] where P=(Fo^2^+2Fc^2^)/3'
_refine_ls_weighting_scheme calc
_refine_ls_wR_factor_gt 0.0903
_refine_ls_wR_factor_ref 0.0978
_reflns_number_gt 13308
_reflns_number_total 17848
_reflns_threshold_expression >2sigma(I)
_cod_data_source_file ic4028833_si_001.cif
_cod_data_source_block Mn2Dy3
_cod_depositor_comments
;
The following automatic conversions were performed:

'_symmetry_cell_setting' value 'Monoclinic' changed to 'monoclinic'
according to
/usr/data/users/saulius/crontab/automatic-downloads/rss-feeds/ACS/lib/dictionaries/cif_core.dic
dictionary named 'cif_core.dic' version 2.4.2 from 2011-04-26.

Automatic conversion script
Id: cif_fix_values 2281 2013-09-26 08:29:07Z andrius 

 Adding full bibliography for 4338742--4338745.cif.
;
_cod_original_cell_volume 9113.9(14)
_cod_original_sg_symbol_H-M P2(1)/n
_cod_database_code 4338743

loop_
_symmetry_equiv_pos_as_xyz
'x, y, z'
'-x+1/2, y+1/2, -z+1/2'
'-x, -y, -z'
'x-1/2, -y-1/2, z-1/2'

loop_
_atom_site_label
_atom_site_type_symbol
_atom_site_fract_x
_atom_site_fract_y
_atom_site_fract_z
_atom_site_U_iso_or_equiv
_atom_site_adp_type
_atom_site_occupancy
_atom_site_symmetry_multiplicity
_atom_site_calc_flag
_atom_site_refinement_flags
Dy2 Dy 0.669679(18) 0.374050(7) 0.764110(16) 0.013 Uani 1 1 d .
Dy3 Dy 0.778818(19) 0.467217(8) 0.779102(17) 0.016 Uani 1 1 d .
Dy1 Dy 0.548266(18) 0.285346(7) 0.807152(16) 0.013 Uani 1 1 d .
Mn1 Mn 0.39558(6) 0.28849(2) 0.65391(5) 0.015 Uani 1 1 d .
Mn2 Mn 0.96245(6) 0.44320(3) 0.66987(6) 0.019 Uani 1 1 d .
Cl1 Cl 0.31283(13) 0.37352(5) 0.15353(10) 0.034 Uani 1 1 d .
O7 O 0.4704(3) 0.23408(12) 0.8627(3) 0.023 Uani 1 1 d D
H7 H 0.438(3) 0.2205(14) 0.8333(15) 0.035 Uiso 1 1 d D
O19 O 0.8437(3) 0.52438(11) 0.8146(3) 0.022 Uani 1 1 d D
H19 H 0.874(4) 0.5372(13) 0.7824(13) 0.033 Uiso 1 1 d D
O17 O 0.9309(3) 0.43971(11) 0.7805(2) 0.019 Uani 1 1 d .
O8 O 0.5399(3) 0.40918(11) 0.7817(2) 0.019 Uani 1 1 d .
O6 O 0.5840(3) 0.34047(11) 0.8522(2) 0.016 Uani 1 1 d .
C72 C 0.9267(4) 0.46399(17) 0.9396(4) 0.021 Uani 1 1 d .
H72A H 0.9392 0.4677 0.9961 0.025 Uiso 1 1 calc R
H72B H 0.9618 0.4817 0.9102 0.025 Uiso 1 1 calc R
N1 N 0.2105(4) 0.25624(18) 0.6346(4) 0.041 Uani 1 1 d .
O15 O 0.6445(3) 0.49435(12) 0.8266(3) 0.024 Uani 1 1 d D
H15 H 0.610(2) 0.4828(13) 0.858(3) 0.036 Uiso 1 1 d D
O4 O 0.4202(3) 0.27802(11) 0.5470(2) 0.020 Uani 1 1 d .
O18 O 0.7309(3) 0.41862(11) 0.8459(2) 0.017 Uani 1 1 d .
O11 O 0.6629(3) 0.26799(11) 0.8966(3) 0.020 Uani 1 1 d D
H11 H 0.690(2) 0.2844(9) 0.923(3) 0.029 Uiso 1 1 d D
O24 O 0.2436(5) 0.3777(2) 0.2125(4) 0.077 Uani 1 1 d .
O13 O 0.7173(3) 0.42696(11) 0.6913(2) 0.018 Uani 1 1 d .
O9 O 0.6397(3) 0.31396(10) 0.7147(2) 0.015 Uani 1 1 d .
O12 O 0.7926(3) 0.34439(11) 0.8236(2) 0.017 Uani 1 1 d .
O10 O 0.4811(3) 0.25628(11) 0.6969(2) 0.018 Uani 1 1 d .
O16 O 0.9737(3) 0.43926(12) 0.5594(3) 0.025 Uani 1 1 d .
O14 O 0.8754(3) 0.48008(11) 0.6694(2) 0.021 Uani 1 1 d .
C60 C 1.0883(5) 0.3728(2) 0.4348(4) 0.034 Uani 1 1 d .
H60 H 1.1035 0.3688 0.3815 0.041 Uiso 1 1 calc R
C68 C 1.0716(5) 0.34696(19) 1.0219(4) 0.029 Uani 1 1 d .
H68A H 1.0831 0.3235 1.0003 0.044 Uiso 1 1 calc R
H68B H 1.0278 0.3452 1.0643 0.044 Uiso 1 1 calc R
H68C H 1.1273 0.3568 1.0428 0.044 Uiso 1 1 calc R
N6 N 0.7977(3) 0.35965(13) 0.6675(3) 0.018 Uani 1 1 d .
C3 C 0.3976(4) 0.33068(18) 0.3639(4) 0.027 Uani 1 1 d .
H3 H 0.4120 0.3294 0.3097 0.033 Uiso 1 1 calc R
O23 O 0.9098(5) 0.4848(2) 0.1897(5) 0.089 Uani 1 1 d .
N4 N 0.5673(3) 0.37564(13) 0.6417(3) 0.018 Uani 1 1 d .
O5 O 0.4020(3) 0.30816(10) 0.7594(2) 0.016 Uani 1 1 d .
C57 C 0.5935(4) 0.52137(18) 0.7843(4) 0.029 Uani 1 1 d D
H57A H 0.5745 0.5402 0.8209 0.035 Uiso 1 1 calc R
H57B H 0.5396 0.5108 0.7602 0.035 Uiso 1 1 calc R
N7 N 0.7021(3) 0.50861(13) 0.6734(3) 0.021 Uani 1 1 d .
N9 N 0.8282(3) 0.47158(13) 0.9253(3) 0.020 Uani 1 1 d .
C23 C 0.4036(5) 0.44861(18) 0.5835(5) 0.039 Uani 1 1 d .
H23 H 0.3744 0.4582 0.5387 0.047 Uiso 1 1 calc R
N3 N 0.4638(3) 0.29838(14) 0.9376(3) 0.018 Uani 1 1 d .
N5 N 0.6448(3) 0.23302(13) 0.7509(3) 0.017 Uani 1 1 d .
C42 C 0.9639(4) 0.28331(18) 0.6808(4) 0.026 Uani 1 1 d .
H42 H 1.0014 0.2692 0.6488 0.031 Uiso 1 1 calc R
O20 O 1.0868(3) 0.47205(14) 0.6862(3) 0.036 Uani 1 1 d D
H20 H 1.097(5) 0.4824(13) 0.7306(10) 0.053 Uiso 1 1 d D
N8 N 1.0199(3) 0.39484(14) 0.6720(3) 0.019 Uani 1 1 d .
C15 C 0.3647(4) 0.30571(16) 0.9254(4) 0.017 Uani 1 1 d .
H15A H 0.3377 0.3096 0.9777 0.021 Uiso 1 1 calc R
H15B H 0.3371 0.2842 0.9032 0.021 Uiso 1 1 calc R
O2 O 0.2813(3) 0.25502(13) 0.6771(3) 0.034 Uani 1 1 d .
O3 O 0.2012(4) 0.27875(16) 0.5827(4) 0.055 Uani 1 1 d .
C17 C 0.5106(4) 0.32877(18) 0.9778(4) 0.023 Uani 1 1 d .
H17A H 0.5640 0.3199 1.0058 0.028 Uiso 1 1 calc R
H17B H 0.4702 0.3394 1.0171 0.028 Uiso 1 1 calc R
C37 C 0.5859(4) 0.20732(16) 0.7062(4) 0.022 Uani 1 1 d .
H37A H 0.5550 0.1919 0.7443 0.026 Uiso 1 1 calc R
H37B H 0.6239 0.1922 0.6728 0.026 Uiso 1 1 calc R
C70 C 0.9608(4) 0.42720(16) 0.9171(4) 0.018 Uani 1 1 d .
C77 C 1.1273(6) 0.4921(3) 0.6216(5) 0.057 Uani 1 1 d D
H77A H 1.1248 0.4780 0.5733 0.086 Uiso 1 1 calc R
H77B H 1.1896 0.4973 0.6345 0.086 Uiso 1 1 calc R
H77C H 1.0946 0.5141 0.6138 0.086 Uiso 1 1 calc R
C14 C 0.3516(4) 0.33535(16) 0.7890(4) 0.016 Uani 1 1 d .
C10 C 0.2613(4) 0.39490(17) 0.8565(4) 0.021 Uani 1 1 d .
C45 C 0.8065(4) 0.37224(17) 0.5956(4) 0.022 Uani 1 1 d .
H45 H 0.8483 0.3610 0.5622 0.027 Uiso 1 1 calc R
C1 C 0.4001(4) 0.30495(17) 0.4960(4) 0.018 Uani 1 1 d .
C49 C 0.6840(8) 0.4324(2) 0.3519(5) 0.061 Uani 1 1 d .
H49A H 0.6338 0.4170 0.3389 0.092 Uiso 1 1 calc R
H49B H 0.7378 0.4239 0.3257 0.092 Uiso 1 1 calc R
H49C H 0.6708 0.4565 0.3341 0.092 Uiso 1 1 calc R
N10 N 0.8348(9) 0.4694(2) 0.1831(5) 0.089 Uani 1 1 d .
C69 C 0.9941(4) 0.40395(17) 0.9748(4) 0.021 Uani 1 1 d .
H69 H 0.9888 0.4106 1.0284 0.025 Uiso 1 1 calc R
O21 O 0.7605(7) 0.4865(3) 0.1883(6) 0.119 Uani 1 1 d .
C33 C 0.6514(4) 0.30183(16) 0.6406(3) 0.015 Uani 1 1 d .
C54 C 0.7741(4) 0.52585(17) 0.6235(4) 0.025 Uani 1 1 d .
H54A H 0.7997 0.5460 0.6530 0.030 Uiso 1 1 calc R
H54B H 0.7463 0.5353 0.5750 0.030 Uiso 1 1 calc R
O1 O 0.1531(4) 0.23127(18) 0.6413(4) 0.070 Uani 1 1 d .
N2 N 0.3494(3) 0.33487(13) 0.6103(3) 0.017 Uani 1 1 d .
C28 C 0.6339(4) 0.30691(17) 0.4962(4) 0.020 Uani 1 1 d .
H28 H 0.6144 0.3201 0.4520 0.024 Uiso 1 1 calc R
C13 C 0.3382(4) 0.33717(16) 0.8722(4) 0.018 Uani 1 1 d .
O25 O 0.3034(4) 0.33952(15) 0.1167(3) 0.055 Uani 1 1 d .
C8 C 0.3136(4) 0.36212(16) 0.7389(4) 0.017 Uani 1 1 d .
C19 C 0.4411(4) 0.23219(18) 0.9446(4) 0.026 Uani 1 1 d D
H19A H 0.4669 0.2111 0.9701 0.031 Uiso 1 1 calc R
H19B H 0.3753 0.2303 0.9466 0.031 Uiso 1 1 calc R
C21 C 0.4297(5) 0.44955(17) 0.7257(5) 0.032 Uani 1 1 d .
H21 H 0.4172 0.4593 0.7757 0.038 Uiso 1 1 calc R
C65 C 1.0136(4) 0.38511(17) 0.8155(4) 0.020 Uani 1 1 d .
O22 O 0.8397(7) 0.4358(3) 0.1687(6) 0.122 Uani 1 1 d U
C40 C 0.9069(4) 0.29890(16) 0.8118(4) 0.018 Uani 1 1 d .
H40 H 0.9079 0.2952 0.8669 0.022 Uiso 1 1 calc R
C51 C 0.6735(5) 0.45882(17) 0.5737(4) 0.025 Uani 1 1 d .
C71 C 0.9675(4) 0.41722(16) 0.8361(4) 0.017 Uani 1 1 d .
C36 C 0.7258(4) 0.23902(16) 0.8811(4) 0.020 Uani 1 1 d D
H36A H 0.7398 0.2263 0.9304 0.024 Uiso 1 1 calc R
H36B H 0.7821 0.2485 0.8594 0.024 Uiso 1 1 calc R
C26 C 0.5737(4) 0.35529(17) 0.5788(4) 0.018 Uani 1 1 d .
H26 H 0.5430 0.3629 0.5329 0.022 Uiso 1 1 calc R
C53 C 0.6345(4) 0.48842(17) 0.6239(4) 0.027 Uani 1 1 d .
H53A H 0.6035 0.5053 0.5889 0.032 Uiso 1 1 calc R
H53B H 0.5892 0.4782 0.6594 0.032 Uiso 1 1 calc R
C9 C 0.2699(4) 0.39149(16) 0.7747(4) 0.020 Uani 1 1 d .
H9 H 0.2458 0.4094 0.7420 0.024 Uiso 1 1 calc R
C12 C 0.2940(4) 0.36659(17) 0.9044(4) 0.020 Uani 1 1 d .
H12 H 0.2857 0.3677 0.9596 0.024 Uiso 1 1 calc R
C58 C 1.0195(4) 0.40956(18) 0.5348(4) 0.024 Uani 1 1 d .
C25 C 0.5079(4) 0.40599(16) 0.6422(4) 0.022 Uani 1 1 d .
C76 C 0.8589(5) 0.53601(18) 0.8949(4) 0.027 Uani 1 1 d D
H76A H 0.8347 0.5600 0.9026 0.032 Uiso 1 1 calc R
H76B H 0.9236 0.5364 0.9068 0.032 Uiso 1 1 calc R
C41 C 0.9629(4) 0.27860(17) 0.7635(4) 0.023 Uani 1 1 d .
H41 H 1.0008 0.2614 0.7867 0.027 Uiso 1 1 calc R
C34 C 0.7212(4) 0.24572(16) 0.6993(4) 0.019 Uani 1 1 d .
H34A H 0.7546 0.2249 0.6803 0.023 Uiso 1 1 calc R
H34B H 0.7624 0.2600 0.7318 0.023 Uiso 1 1 calc R
C43 C 0.9084(4) 0.30909(17) 0.6471(4) 0.023 Uani 1 1 d .
H43 H 0.9077 0.3121 0.5917 0.027 Uiso 1 1 calc R
C20 C 0.4940(4) 0.42141(16) 0.7188(4) 0.023 Uani 1 1 d .
C74 C 0.7550(4) 0.41161(16) 0.9267(3) 0.018 Uani 1 1 d .
H74A H 0.8105 0.3975 0.9287 0.021 Uiso 1 1 calc R
H74B H 0.7071 0.3979 0.9524 0.021 Uiso 1 1 calc R
C66 C 1.0445(4) 0.36255(17) 0.8774(4) 0.021 Uani 1 1 d .
H66 H 1.0724 0.3409 0.8639 0.025 Uiso 1 1 calc R
C32 C 0.6918(4) 0.26787(16) 0.6279(4) 0.015 Uani 1 1 d .
C63 C 1.0456(4) 0.38436(18) 0.5925(4) 0.024 Uani 1 1 d .
C38 C 0.5149(4) 0.22602(16) 0.6534(4) 0.019 Uani 1 1 d .
H38A H 0.5423 0.2339 0.6036 0.023 Uiso 1 1 calc R
H38B H 0.4656 0.2096 0.6409 0.023 Uiso 1 1 calc R
C64 C 1.0318(4) 0.37439(17) 0.7342(4) 0.021 Uani 1 1 d .
H64 H 1.0535 0.3512 0.7256 0.025 Uiso 1 1 calc R
C46 C 0.7562(4) 0.40245(17) 0.5633(4) 0.020 Uani 1 1 d .
C73 C 0.7690(4) 0.44711(17) 0.9708(4) 0.021 Uani 1 1 d .
H73A H 0.7104 0.4585 0.9793 0.026 Uiso 1 1 calc R
H73B H 0.7960 0.4424 1.0229 0.026 Uiso 1 1 calc R
C39 C 0.8483(4) 0.32506(16) 0.7792(4) 0.015 Uani 1 1 d .
O27 O 0.3975(4) 0.3774(2) 0.1925(4) 0.072 Uani 1 1 d .
C59 C 1.0410(5) 0.40375(19) 0.4548(4) 0.028 Uani 1 1 d .
H59 H 1.0242 0.4203 0.4156 0.034 Uiso 1 1 calc R
C67 C 1.0352(4) 0.37108(17) 0.9570(4) 0.019 Uani 1 1 d .
C29 C 0.6717(4) 0.27340(19) 0.4835(4) 0.024 Uani 1 1 d .
C75 C 0.8106(5) 0.50935(18) 0.9497(4) 0.027 Uani 1 1 d .
H75A H 0.8314 0.5129 1.0044 0.032 Uiso 1 1 calc R
H75B H 0.7456 0.5139 0.9482 0.032 Uiso 1 1 calc R
C6 C 0.3590(4) 0.33632(17) 0.5252(4) 0.018 Uani 1 1 d .
C56 C 0.6544(4) 0.53683(16) 0.7201(4) 0.025 Uani 1 1 d .
H56A H 0.6179 0.5513 0.6838 0.029 Uiso 1 1 calc R
H56B H 0.6991 0.5525 0.7450 0.029 Uiso 1 1 calc R
C55 C 0.8500(4) 0.50045(17) 0.6007(4) 0.024 Uani 1 1 d .
H55A H 0.8298 0.4845 0.5582 0.028 Uiso 1 1 calc R
H55B H 0.9019 0.5140 0.5814 0.028 Uiso 1 1 calc R
C18 C 0.4715(4) 0.26549(18) 0.9882(4) 0.024 Uani 1 1 d .
H18A H 0.4349 0.2685 1.0359 0.029 Uiso 1 1 calc R
H18B H 0.5343 0.2625 1.0050 0.029 Uiso 1 1 calc R
C35 C 0.6820(4) 0.21369(17) 0.8216(4) 0.022 Uani 1 1 d .
H35A H 0.7267 0.1963 0.8038 0.027 Uiso 1 1 calc R
H35B H 0.6332 0.2007 0.8477 0.027 Uiso 1 1 calc R
C27 C 0.6236(4) 0.32205(16) 0.5730(3) 0.016 Uani 1 1 d .
C11 C 0.2182(4) 0.42776(18) 0.8948(4) 0.029 Uani 1 1 d .
H11A H 0.2566 0.4483 0.8866 0.043 Uiso 1 1 calc R
H11B H 0.2110 0.4237 0.9512 0.043 Uiso 1 1 calc R
H11C H 0.1597 0.4321 0.8709 0.043 Uiso 1 1 calc R
C16 C 0.5386(4) 0.35704(16) 0.9182(4) 0.018 Uani 1 1 d .
H16A H 0.4852 0.3699 0.8991 0.022 Uiso 1 1 calc R
H16B H 0.5789 0.3743 0.9438 0.022 Uiso 1 1 calc R
C44 C 0.8530(4) 0.33089(16) 0.6951(4) 0.017 Uani 1 1 d .
O26 O 0.3052(5) 0.40113(16) 0.0941(3) 0.066 Uani 1 1 d .
C4 C 0.3531(4) 0.36115(18) 0.3937(4) 0.026 Uani 1 1 d .
H4 H 0.3360 0.3795 0.3590 0.031 Uiso 1 1 calc R
C61 C 1.1136(4) 0.34742(19) 0.4919(4) 0.029 Uani 1 1 d .
H61 H 1.1447 0.3268 0.4766 0.035 Uiso 1 1 calc R
C7 C 0.3206(4) 0.36178(16) 0.6532(4) 0.018 Uani 1 1 d .
H7A H 0.3032 0.3825 0.6260 0.021 Uiso 1 1 calc R
C30 C 0.6761(5) 0.2581(2) 0.4003(4) 0.036 Uani 1 1 d .
H30A H 0.6301 0.2691 0.3675 0.054 Uiso 1 1 calc R
H30B H 0.6660 0.2326 0.4024 0.054 Uiso 1 1 calc R
H30C H 0.7349 0.2628 0.3778 0.054 Uiso 1 1 calc R
C2 C 0.4202(4) 0.30263(19) 0.4138(4) 0.025 Uani 1 1 d .
H2 H 0.4486 0.2823 0.3933 0.030 Uiso 1 1 calc R
C48 C 0.6991(6) 0.4325(2) 0.4418(4) 0.039 Uani 1 1 d .
C52 C 0.7158(4) 0.42917(17) 0.6109(4) 0.023 Uani 1 1 d .
C5 C 0.3345(4) 0.36400(17) 0.4746(4) 0.024 Uani 1 1 d .
H5 H 0.3058 0.3844 0.4946 0.028 Uiso 1 1 calc R
C47 C 0.7491(5) 0.40511(19) 0.4785(4) 0.035 Uani 1 1 d .
H47 H 0.7785 0.3882 0.4467 0.041 Uiso 1 1 calc R
C24 C 0.4650(5) 0.42039(18) 0.5747(4) 0.029 Uani 1 1 d .
H24 H 0.4774 0.4112 0.5241 0.035 Uiso 1 1 calc R
C50 C 0.6643(5) 0.45919(19) 0.4911(4) 0.036 Uani 1 1 d .
H50 H 0.6334 0.4783 0.4675 0.043 Uiso 1 1 calc R
C31 C 0.7017(4) 0.25436(18) 0.5511(4) 0.022 Uani 1 1 d .
H31 H 0.7290 0.2320 0.5442 0.027 Uiso 1 1 calc R
C22 C 0.3860(5) 0.46243(19) 0.6591(5) 0.037 Uani 1 1 d .
H22 H 0.3436 0.4808 0.6647 0.044 Uiso 1 1 calc R
C62 C 1.0922(4) 0.35309(18) 0.5718(4) 0.024 Uani 1 1 d .
H62 H 1.1086 0.3364 0.6107 0.029 Uiso 1 1 calc R
O1S O 0.7488(3) 0.31969(12) -0.0343(2) 0.023 Uani 1 1 d .
H1S H 0.7680 0.3301 -0.0742 0.034 Uiso 1 1 calc R
O2S O 0.5423(3) 0.45136(13) 0.9087(3) 0.030 Uani 1 1 d .
H2S H 0.5377 0.4341 0.8784 0.045 Uiso 1 1 calc R
C1S C 0.8193(5) 0.3174(2) 0.0241(4) 0.038 Uani 1 1 d .
H1SA H 0.8548 0.3390 0.0232 0.057 Uiso 1 1 calc R
H1SB H 0.8576 0.2972 0.0124 0.057 Uiso 1 1 calc R
H1SC H 0.7929 0.3144 0.0763 0.057 Uiso 1 1 calc R
C2S C 0.4610(5) 0.4549(2) 0.9540(5) 0.045 Uani 1 1 d .
H2SA H 0.4752 0.4645 1.0059 0.068 Uiso 1 1 calc R
H2SB H 0.4332 0.4317 0.9600 0.068 Uiso 1 1 calc R
H2SC H 0.4198 0.4707 0.9266 0.068 Uiso 1 1 calc R
O4S O 0.9645(6) 0.5660(2) 0.7409(4) 0.093 Uani 1 1 d .
H4S H 0.9106 0.5627 0.7305 0.139 Uiso 1 1 calc R
C4S C 0.9768(9) 0.6009(3) 0.7692(7) 0.094 Uani 1 1 d U
H4SA H 1.0170 0.6006 0.8147 0.141 Uiso 1 1 calc R
H4SB H 0.9192 0.6108 0.7847 0.141 Uiso 1 1 calc R
H4SC H 1.0028 0.6155 0.7277 0.141 Uiso 1 1 calc R
O6S O 0.6022(12) 0.4180(5) 0.1303(11) 0.219 Uani 1 1 d DU
H6S H 0.5578 0.4124 0.1031 0.328 Uiso 1 1 calc R
C6S C 0.6095(15) 0.4582(5) 0.1342(13) 0.195 Uani 1 1 d DU
H6SA H 0.5711 0.4671 0.1762 0.293 Uiso 1 1 calc R
H6SB H 0.5905 0.4683 0.0839 0.293 Uiso 1 1 calc R
H6SC H 0.6714 0.4648 0.1450 0.293 Uiso 1 1 calc R
O5S O 0.7037(10) 0.3245(5) 0.2334(13) 0.206 Uani 1 1 d GU
H5SA H 0.6593 0.3106 0.2434 0.309 Uiso 1 1 d G
H5SB H 0.6848 0.3461 0.2310 0.309 Uiso 1 1 d G
O3S O 0.3619(5) 0.1905(2) 0.7846(5) 0.081 Uani 1 1 d DU
H3S H 0.3154 0.2027 0.7870 0.122 Uiso 1 1 calc R
C5S C 0.3554(13) 0.1602(4) 0.8408(10) 0.173 Uani 1 1 d DU
H5S1 H 0.4113 0.1469 0.8403 0.259 Uiso 1 1 calc R
H5S2 H 0.3061 0.1448 0.8249 0.259 Uiso 1 1 calc R
H5S3 H 0.3444 0.1692 0.8938 0.259 Uiso 1 1 calc R

loop_
_atom_site_aniso_label
_atom_site_aniso_U_11
_atom_site_aniso_U_22
_atom_site_aniso_U_33
_atom_site_aniso_U_23
_atom_site_aniso_U_13
_atom_site_aniso_U_12
Dy2 0.014 0.012 0.014 0.000 0.001 -0.002
Dy3 0.018 0.013 0.017 0.000 0.000 -0.004
Dy1 0.012 0.013 0.014 0.002 0.001 -0.001
Mn1 0.015 0.015 0.015 -0.001 0.000 0.002
Mn2 0.022 0.019 0.017 0.002 0.004 -0.002
Cl1 0.044 0.034 0.025 0.000 -0.002 0.002
O7 0.017 0.026 0.027 0.008 0.005 -0.006
O19 0.029 0.016 0.022 -0.001 -0.003 -0.008
O17 0.019 0.021 0.017 0.004 -0.002 -0.002
O8 0.017 0.018 0.022 0.004 0.000 0.001
O6 0.020 0.017 0.010 -0.002 0.002 -0.002
C72 0.016 0.025 0.022 -0.001 0.000 -0.009
N1 0.021 0.047 0.054 0.008 0.005 0.001
O15 0.019 0.022 0.031 0.001 0.004 0.001
O4 0.023 0.022 0.015 -0.003 0.000 0.001
O18 0.022 0.016 0.012 -0.002 -0.002 -0.005
O11 0.020 0.017 0.022 0.001 -0.005 0.000
O24 0.065 0.117 0.048 -0.029 0.019 0.007
O13 0.023 0.016 0.014 0.002 -0.005 -0.003
O9 0.017 0.016 0.013 -0.001 0.002 -0.002
O12 0.015 0.020 0.016 -0.001 0.003 0.000
O10 0.014 0.018 0.020 -0.001 -0.001 0.004
O16 0.034 0.021 0.021 0.003 0.007 0.002
O14 0.030 0.017 0.018 0.001 0.004 -0.002
C60 0.035 0.037 0.029 -0.003 0.010 -0.003
C68 0.032 0.029 0.026 0.005 -0.004 -0.001
N6 0.017 0.020 0.017 -0.003 0.004 -0.005
C3 0.029 0.034 0.019 0.000 -0.002 -0.010
O23 0.087 0.086 0.094 -0.035 0.023 -0.054
N4 0.018 0.017 0.018 0.003 -0.002 -0.005
O5 0.017 0.014 0.017 -0.004 0.001 0.003
C57 0.025 0.018 0.044 -0.001 -0.001 0.001
N7 0.023 0.012 0.028 0.000 -0.001 -0.004
N9 0.022 0.016 0.022 -0.003 -0.001 0.000
C23 0.043 0.018 0.056 0.010 -0.026 0.000
N3 0.015 0.025 0.014 0.003 0.001 -0.003
N5 0.013 0.014 0.024 0.003 0.006 -0.002
C42 0.017 0.032 0.031 -0.013 0.007 -0.006
O20 0.032 0.041 0.034 0.001 0.002 -0.016
N8 0.017 0.020 0.020 -0.004 0.003 -0.005
C15 0.016 0.021 0.015 -0.001 0.004 -0.003
O2 0.032 0.039 0.033 0.003 -0.001 -0.018
O3 0.054 0.055 0.055 -0.002 -0.011 0.010
C17 0.016 0.039 0.014 -0.004 0.003 -0.005
C37 0.020 0.016 0.029 -0.003 0.004 -0.003
C70 0.015 0.019 0.021 -0.001 0.002 -0.004
C77 0.041 0.084 0.047 0.011 0.003 -0.033
C14 0.016 0.015 0.019 -0.003 0.002 -0.005
C10 0.016 0.019 0.029 -0.007 0.003 -0.004
C45 0.024 0.020 0.022 -0.004 0.003 -0.006
C1 0.010 0.021 0.022 -0.001 -0.001 -0.003
C49 0.118 0.041 0.025 0.001 -0.015 -0.005
N10 0.173 0.052 0.042 -0.009 -0.010 -0.024
C69 0.019 0.025 0.019 -0.004 0.002 -0.008
O21 0.115 0.103 0.139 0.035 0.027 0.026
C33 0.013 0.016 0.015 -0.001 0.006 -0.004
C54 0.034 0.017 0.025 0.006 -0.007 -0.008
O1 0.034 0.062 0.115 -0.017 0.002 -0.017
N2 0.013 0.019 0.019 -0.001 -0.003 -0.001
C28 0.013 0.028 0.019 0.002 0.001 -0.006
C13 0.013 0.019 0.021 -0.003 0.003 -0.008
O25 0.086 0.031 0.049 -0.004 0.020 -0.007
C8 0.017 0.012 0.022 -0.002 0.001 -0.002
C19 0.019 0.029 0.030 0.015 0.006 0.002
C21 0.027 0.016 0.051 0.006 -0.006 -0.001
C65 0.009 0.024 0.027 0.001 0.000 -0.004
O22 0.123 0.122 0.122 0.000 0.000 -0.001
C40 0.015 0.021 0.019 0.002 0.002 -0.002
C51 0.035 0.017 0.023 0.000 -0.005 -0.010
C71 0.012 0.017 0.021 0.003 -0.001 -0.006
C36 0.021 0.016 0.024 0.007 -0.002 0.006
C26 0.016 0.026 0.012 0.008 -0.006 -0.007
C53 0.029 0.019 0.032 0.005 -0.012 -0.003
C9 0.018 0.015 0.027 0.005 -0.002 0.002
C12 0.019 0.024 0.019 -0.004 0.000 -0.006
C58 0.022 0.025 0.025 -0.003 0.001 -0.010
C25 0.025 0.012 0.029 0.001 -0.006 -0.001
C76 0.027 0.025 0.027 -0.006 -0.004 -0.006
C41 0.018 0.016 0.033 0.000 -0.004 0.000
C34 0.015 0.017 0.026 -0.002 -0.001 0.003
C43 0.018 0.027 0.024 -0.004 0.003 -0.003
C20 0.019 0.014 0.036 0.002 -0.001 -0.011
C74 0.019 0.018 0.016 0.001 -0.001 -0.005
C66 0.013 0.023 0.026 -0.001 -0.006 -0.003
C32 0.010 0.019 0.017 -0.003 0.001 -0.003
C63 0.014 0.033 0.023 0.003 0.000 -0.006
C38 0.015 0.017 0.025 -0.005 -0.001 -0.003
C64 0.013 0.021 0.028 -0.001 -0.001 0.000
C46 0.030 0.018 0.013 0.005 0.000 -0.013
C73 0.020 0.032 0.013 0.000 0.002 -0.004
C39 0.014 0.015 0.017 -0.001 -0.002 -0.009
O27 0.054 0.106 0.057 0.031 -0.025 -0.030
C59 0.037 0.028 0.020 0.003 0.002 -0.002
C67 0.012 0.022 0.024 0.004 -0.004 -0.006
C29 0.013 0.039 0.020 -0.008 0.007 -0.004
C75 0.029 0.027 0.023 -0.007 -0.001 0.002
C6 0.014 0.023 0.019 -0.002 0.000 0.001
C56 0.028 0.013 0.033 -0.001 -0.001 -0.003
C55 0.032 0.018 0.020 0.008 -0.004 -0.008
C18 0.016 0.034 0.022 0.009 0.004 0.001
C35 0.021 0.018 0.027 0.005 -0.007 0.002
C27 0.015 0.018 0.015 0.001 -0.001 -0.008
C11 0.023 0.029 0.034 -0.005 0.010 0.003
C16 0.015 0.023 0.017 -0.006 0.005 -0.004
C44 0.012 0.018 0.020 -0.002 -0.002 -0.004
O26 0.118 0.041 0.037 0.004 -0.014 0.025
C4 0.028 0.028 0.021 0.006 -0.006 -0.010
C61 0.026 0.032 0.030 -0.008 0.005 0.003
C7 0.016 0.016 0.022 0.004 -0.004 0.000
C30 0.020 0.061 0.027 -0.009 -0.002 0.011
C2 0.018 0.032 0.024 -0.005 0.003 -0.009
C48 0.072 0.024 0.021 0.005 -0.004 -0.007
C52 0.029 0.021 0.019 0.000 -0.004 -0.012
C5 0.023 0.021 0.027 0.000 -0.005 0.000
C47 0.059 0.021 0.023 -0.001 -0.002 -0.010
C24 0.037 0.023 0.027 0.006 -0.013 -0.004
C50 0.059 0.022 0.026 0.011 -0.011 -0.010
C31 0.013 0.026 0.028 -0.011 0.003 0.000
C22 0.030 0.019 0.062 0.004 -0.012 0.003
C62 0.020 0.024 0.028 -0.005 0.005 -0.004
O1S 0.022 0.029 0.017 0.004 -0.003 -0.006
O2S 0.029 0.027 0.034 -0.007 0.007 -0.006
C1S 0.029 0.057 0.029 0.014 -0.015 -0.012
C2S 0.036 0.055 0.045 -0.018 0.018 -0.007
O4S 0.149 0.084 0.046 0.004 -0.002 -0.082
C4S 0.094 0.094 0.094 0.000 0.001 0.000
O6S 0.219 0.219 0.219 0.000 0.001 0.000
C6S 0.195 0.195 0.195 0.000 0.001 0.000
O5S 0.206 0.206 0.206 0.000 0.001 0.000
O3S 0.081 0.081 0.081 0.000 0.000 0.000
C5S 0.173 0.173 0.173 0.000 0.000 0.000

loop_
_atom_type_symbol
_atom_type_description
_atom_type_scat_dispersion_real
_atom_type_scat_dispersion_imag
_atom_type_scat_source
C C 0.0033 0.0016 'International Tables Vol C Tables 4.2.6.8 and 6.1.1.4'
H H 0.0000 0.0000 'International Tables Vol C Tables 4.2.6.8 and 6.1.1.4'
N N 0.0061 0.0033 'International Tables Vol C Tables 4.2.6.8 and 6.1.1.4'
O O 0.0106 0.0060 'International Tables Vol C Tables 4.2.6.8 and 6.1.1.4'
Cl Cl 0.1484 0.1585 'International Tables Vol C Tables 4.2.6.8 and 6.1.1.4'
Mn Mn 0.3368 0.7283 'International Tables Vol C Tables 4.2.6.8 and 6.1.1.4'
Dy Dy -0.1892 4.4098 'International Tables Vol C Tables 4.2.6.8 and 6.1.1.4'

loop_
_geom_angle_atom_site_label_1
_geom_angle_atom_site_label_2
_geom_angle_atom_site_label_3
_geom_angle
O6 Dy2 O18 102.84(14)
O6 Dy2 O8 76.90(14)
O18 Dy2 O8 80.90(14)
O6 Dy2 O12 84.10(14)
O18 Dy2 O12 77.87(14)
O8 Dy2 O12 147.47(14)
O6 Dy2 O13 157.04(14)
O18 Dy2 O13 66.64(13)
O8 Dy2 O13 81.17(14)
O12 Dy2 O13 111.89(14)
O6 Dy2 O9 67.60(13)
O18 Dy2 O9 157.93(14)
O8 Dy2 O9 114.32(14)
O12 Dy2 O9 81.30(13)
O13 Dy2 O9 129.19(13)
O6 Dy2 N4 101.67(15)
O18 Dy2 N4 133.17(15)
O8 Dy2 N4 66.72(15)
O12 Dy2 N4 144.11(15)
O13 Dy2 N4 75.39(14)
O9 Dy2 N4 68.89(15)
O6 Dy2 N6 134.30(15)
O18 Dy2 N6 103.70(15)
O8 Dy2 N6 143.80(15)
O12 Dy2 N6 66.18(15)
O13 Dy2 N6 68.63(15)
O9 Dy2 N6 73.95(14)
N4 Dy2 N6 86.13(16)
O18 Dy3 O13 70.48(14)
O18 Dy3 O15 84.93(15)
O13 Dy3 O15 99.58(15)
O18 Dy3 O14 137.61(14)
O13 Dy3 O14 82.70(14)
O15 Dy3 O14 132.75(15)
O18 Dy3 O19 135.77(14)
O13 Dy3 O19 153.54(14)
O15 Dy3 O19 82.58(15)
O14 Dy3 O19 76.91(14)
O18 Dy3 O17 87.00(14)
O13 Dy3 O17 95.26(14)
O15 Dy3 O17 159.65(14)
O14 Dy3 O17 62.86(14)
O19 Dy3 O17 90.32(14)
O18 Dy3 N9 70.32(15)
O13 Dy3 N9 140.22(15)
O15 Dy3 N9 83.48(16)
O14 Dy3 N9 123.89(15)
O19 Dy3 N9 66.20(15)
O17 Dy3 N9 76.21(15)
O18 Dy3 N7 132.87(15)
O13 Dy3 N7 77.40(15)
O15 Dy3 N7 67.22(16)
O14 Dy3 N7 67.38(15)
O19 Dy3 N7 79.27(15)
O17 Dy3 N7 130.23(15)
N9 Dy3 N7 137.26(16)
O18 Dy3 Mn2 108.01(10)
O13 Dy3 Mn2 78.22(10)
O15 Dy3 Mn2 164.87(11)
O14 Dy3 Mn2 32.36(10)
O19 Dy3 Mn2 92.83(11)
O17 Dy3 Mn2 33.68(9)
N9 Dy3 Mn2 107.92(11)
N7 Dy3 Mn2 97.81(12)
O6 Dy1 O9 70.58(13)
O6 Dy1 O11 82.59(15)
O9 Dy1 O11 97.70(14)
O6 Dy1 O10 141.23(14)
O9 Dy1 O10 86.11(14)
O11 Dy1 O10 132.33(14)
O6 Dy1 O7 134.73(14)
O9 Dy1 O7 154.08(14)
O11 Dy1 O7 83.01(15)
O10 Dy1 O7 74.86(15)
O6 Dy1 O5 89.81(14)
O9 Dy1 O5 97.84(13)
O11 Dy1 O5 159.31(14)
O10 Dy1 O5 62.44(13)
O7 Dy1 O5 88.91(14)
O6 Dy1 N3 69.86(15)
O9 Dy1 N3 140.14(15)
O11 Dy1 N3 81.93(15)
O10 Dy1 N3 123.38(15)
O7 Dy1 N3 65.74(16)
O5 Dy1 N3 77.39(14)
O6 Dy1 N5 132.85(14)
O9 Dy1 N5 77.41(14)
O11 Dy1 N5 68.21(15)
O10 Dy1 N5 66.39(15)
O7 Dy1 N5 78.89(15)
O5 Dy1 N5 128.82(14)
N3 Dy1 N5 136.09(16)
O6 Dy1 Mn1 111.95(10)
O9 Dy1 Mn1 82.28(10)
O11 Dy1 Mn1 164.25(10)
O10 Dy1 Mn1 31.95(10)
O7 Dy1 Mn1 90.19(11)
O5 Dy1 Mn1 33.34(9)
N3 Dy1 Mn1 108.22(11)
N5 Dy1 Mn1 96.59(11)
O4 Mn1 O10 95.76(18)
O4 Mn1 O5 162.67(18)
O10 Mn1 O5 82.04(17)
O4 Mn1 N2 84.13(19)
O10 Mn1 N2 156.88(19)
O5 Mn1 N2 91.20(19)
O4 Mn1 O2 102.02(19)
O10 Mn1 O2 94.91(19)
O5 Mn1 O2 95.30(18)
N2 Mn1 O2 107.8(2)
O4 Mn1 Dy1 125.70(13)
O10 Mn1 Dy1 41.50(12)
O5 Mn1 Dy1 44.67(12)
N2 Mn1 Dy1 121.89(14)
O2 Mn1 Dy1 111.28(14)
O16 Mn2 O14 96.71(19)
O16 Mn2 O17 167.70(19)
O14 Mn2 O17 83.43(18)
O16 Mn2 N8 84.7(2)
O14 Mn2 N8 162.11(19)
O17 Mn2 N8 91.48(19)
O16 Mn2 O20 94.9(2)
O14 Mn2 O20 102.6(2)
O17 Mn2 O20 97.02(18)
N8 Mn2 O20 95.1(2)
O16 Mn2 Dy3 129.06(14)
O14 Mn2 Dy3 42.57(12)
O17 Mn2 Dy3 45.55(12)
N8 Mn2 Dy3 124.69(14)
O20 Mn2 Dy3 118.91(14)
O27 Cl1 O25 112.2(4)
O27 Cl1 O24 107.6(4)
O25 Cl1 O24 109.1(4)
O27 Cl1 O26 108.2(4)
O25 Cl1 O26 109.4(4)
O24 Cl1 O26 110.3(4)
C19 O7 Dy1 123.3(4)
C76 O19 Dy3 124.1(4)
C71 O17 Mn2 127.2(4)
C71 O17 Dy3 128.3(3)
Mn2 O17 Dy3 100.77(17)
C20 O8 Dy2 120.4(4)
C16 O6 Dy1 122.8(3)
C16 O6 Dy2 121.1(3)
Dy1 O6 Dy2 114.09(16)
N9 C72 C70 117.1(5)
O3 N1 O2 121.2(6)
O3 N1 O1 119.9(7)
O2 N1 O1 118.5(7)
C57 O15 Dy3 124.7(4)
C1 O4 Mn1 114.1(4)
C74 O18 Dy3 123.0(3)
C74 O18 Dy2 121.5(3)
Dy3 O18 Dy2 113.83(16)
C36 O11 Dy1 123.5(3)
C52 O13 Dy3 127.3(4)
C52 O13 Dy2 123.2(4)
Dy3 O13 Dy2 109.01(16)
C33 O9 Dy1 123.0(3)
C33 O9 Dy2 127.3(3)
Dy1 O9 Dy2 107.61(15)
C39 O12 Dy2 120.0(4)
C38 O10 Mn1 122.8(4)
C38 O10 Dy1 127.9(3)
Mn1 O10 Dy1 106.55(18)
C58 O16 Mn2 114.3(4)
C55 O14 Mn2 124.7(4)
C55 O14 Dy3 125.1(4)
Mn2 O14 Dy3 105.07(18)
C59 C60 C61 122.1(7)
C45 N6 C44 120.9(5)
C45 N6 Dy2 126.1(4)
C44 N6 Dy2 112.2(4)
C2 C3 C4 120.7(6)
C26 N4 C25 120.8(5)
C26 N4 Dy2 126.5(4)
C25 N4 Dy2 112.1(4)
C14 O5 Mn1 126.9(4)
C14 O5 Dy1 128.7(3)
Mn1 O5 Dy1 101.98(16)
O15 C57 C56 107.8(5)
C56 N7 C53 109.3(5)
C56 N7 C54 109.1(5)
C53 N7 C54 112.3(5)
C56 N7 Dy3 105.5(4)
C53 N7 Dy3 111.4(4)
C54 N7 Dy3 109.0(4)
C73 N9 C75 109.7(5)
C73 N9 C72 112.1(5)
C75 N9 C72 107.8(5)
C73 N9 Dy3 106.7(4)
C75 N9 Dy3 105.9(4)
C72 N9 Dy3 114.4(4)
C22 C23 C24 119.8(7)
C17 N3 C18 109.6(5)
C17 N3 C15 111.9(5)
C18 N3 C15 107.4(4)
C17 N3 Dy1 107.7(3)
C18 N3 Dy1 106.9(4)
C15 N3 Dy1 113.3(3)
C35 N5 C37 107.4(5)
C35 N5 C34 109.7(5)
C37 N5 C34 110.5(5)
C35 N5 Dy1 106.1(4)
C37 N5 Dy1 110.2(3)
C34 N5 Dy1 112.7(3)
C43 C42 C41 119.0(6)
C77 O20 Mn2 121.4(4)
C64 N8 C63 123.1(5)
C64 N8 Mn2 126.9(4)
C63 N8 Mn2 110.0(4)
N3 C15 C13 117.9(5)
N1 O2 Mn1 121.9(4)
N3 C17 C16 111.1(5)
N5 C37 C38 113.1(5)
C69 C70 C71 118.7(6)
C69 C70 C72 120.7(6)
C71 C70 C72 120.3(6)
O5 C14 C13 118.5(5)
O5 C14 C8 121.9(5)
C13 C14 C8 119.6(5)
C9 C10 C12 117.6(6)
C9 C10 C11 122.1(6)
C12 C10 C11 120.3(6)
N6 C45 C46 124.9(6)
O4 C1 C6 119.5(5)
O4 C1 C2 121.7(6)
C6 C1 C2 118.8(6)
O23 N10 O21 121.6(10)
O23 N10 O22 114.6(12)
O21 N10 O22 123.8(12)
C70 C69 C67 123.4(6)
O9 C33 C32 119.9(5)
O9 C33 C27 121.6(5)
C32 C33 C27 118.5(5)
N7 C54 C55 113.5(5)
C7 N2 C6 123.5(5)
C7 N2 Mn1 125.1(4)
C6 N2 Mn1 111.2(4)
C29 C28 C27 123.1(6)
C12 C13 C14 119.4(6)
C12 C13 C15 120.1(5)
C14 C13 C15 120.3(5)
C9 C8 C14 118.5(6)
C9 C8 C7 117.8(6)
C14 C8 C7 123.6(5)
O7 C19 C18 109.3(5)
C22 C21 C20 120.3(7)
C66 C65 C71 118.6(6)
C66 C65 C64 117.8(6)
C71 C65 C64 123.6(6)
C41 C40 C39 121.3(6)
C50 C51 C52 119.1(6)
C50 C51 C53 120.9(6)
C52 C51 C53 119.8(6)
O17 C71 C70 117.7(5)
O17 C71 C65 122.8(5)
C70 C71 C65 119.4(6)
O11 C36 C35 108.1(5)
N4 C26 C27 126.4(6)
N7 C53 C51 115.0(5)
C10 C9 C8 122.6(6)
C13 C12 C10 122.1(6)
O16 C58 C59 122.1(6)
O16 C58 C63 118.2(6)
C59 C58 C63 119.7(6)
C24 C25 C20 120.5(6)
C24 C25 N4 125.0(6)
C20 C25 N4 114.5(6)
O19 C76 C75 107.2(5)
C40 C41 C42 121.3(6)
N5 C34 C32 114.5(5)
C42 C43 C44 120.9(6)
O8 C20 C21 121.8(6)
O8 C20 C25 120.1(6)
C21 C20 C25 118.1(6)
O18 C74 C73 109.4(5)
C67 C66 C65 122.7(6)
C31 C32 C33 120.6(6)
C31 C32 C34 120.1(6)
C33 C32 C34 119.2(5)
C62 C63 C58 121.5(6)
C62 C63 N8 125.9(6)
C58 C63 N8 112.6(6)
O10 C38 C37 107.6(5)
N8 C64 C65 124.5(6)
C52 C46 C47 118.9(6)
C52 C46 C45 123.7(6)
C47 C46 C45 117.4(6)
N9 C73 C74 111.4(5)
O12 C39 C40 122.7(5)
O12 C39 C44 120.2(5)
C40 C39 C44 117.0(5)
C60 C59 C58 118.4(7)
C66 C67 C69 116.9(6)
C66 C67 C68 121.6(6)
C69 C67 C68 121.4(6)
C28 C29 C31 117.2(6)
C28 C29 C30 120.1(6)
C31 C29 C30 122.6(6)
N9 C75 C76 111.5(5)
C5 C6 C1 121.3(6)
C5 C6 N2 127.7(6)
C1 C6 N2 111.0(5)
N7 C56 C57 112.7(5)
O14 C55 C54 108.7(5)
N3 C18 C19 112.3(5)
N5 C35 C36 112.0(5)
C28 C27 C33 118.8(6)
C28 C27 C26 117.5(5)
C33 C27 C26 123.2(5)
O6 C16 C17 109.8(5)
C43 C44 N6 125.7(6)
C43 C44 C39 120.4(6)
N6 C44 C39 113.9(5)
C5 C4 C3 120.3(6)
C62 C61 C60 119.6(7)
N2 C7 C8 125.5(6)
C3 C2 C1 119.6(6)
C50 C48 C47 117.1(7)
C50 C48 C49 122.3(7)
C47 C48 C49 120.5(7)
O13 C52 C46 121.0(6)
O13 C52 C51 119.5(6)
C46 C52 C51 119.4(6)
C6 C5 C4 119.3(6)
C48 C47 C46 121.5(7)
C23 C24 C25 119.7(7)
C51 C50 C48 123.3(7)
C32 C31 C29 121.9(6)
C21 C22 C23 121.3(7)
C61 C62 C63 118.6(6)

loop_
_geom_bond_atom_site_label_1
_geom_bond_atom_site_label_2
_geom_bond_distance
Dy2 O6 2.306(4)
Dy2 O18 2.325(4)
Dy2 O8 2.331(4)
Dy2 O12 2.334(4)
Dy2 O13 2.417(4)
Dy2 O9 2.421(4)
Dy2 N4 2.533(5)
Dy2 N6 2.539(5)
Dy3 O18 2.238(4)
Dy3 O13 2.279(4)
Dy3 O15 2.358(4)
Dy3 O14 2.370(4)
Dy3 O19 2.401(4)
Dy3 O17 2.458(4)
Dy3 N9 2.547(5)
Dy3 N7 2.595(5)
Dy3 Mn2 3.3829(10)
Dy1 O6 2.244(4)
Dy1 O9 2.310(4)
Dy1 O11 2.337(4)
Dy1 O10 2.348(4)
Dy1 O7 2.410(4)
Dy1 O5 2.442(4)
Dy1 N3 2.557(5)
Dy1 N5 2.586(5)
Dy1 Mn1 3.3970(10)
Mn1 O4 1.862(4)
Mn1 O10 1.875(4)
Mn1 O5 1.909(4)
Mn1 N2 1.989(5)
Mn1 O2 2.126(4)
Mn2 O16 1.857(4)
Mn2 O14 1.875(4)
Mn2 O17 1.910(4)
Mn2 N8 1.986(5)
Mn2 O20 2.135(5)
Cl1 O27 1.410(6)
Cl1 O25 1.412(6)
Cl1 O24 1.427(6)
Cl1 O26 1.430(6)
O7 C19 1.436(8)
O19 C76 1.426(8)
O17 C71 1.357(7)
O8 C20 1.325(8)
O6 C16 1.430(7)
C72 N9 1.492(8)
C72 C70 1.505(9)
N1 O3 1.212(8)
N1 O2 1.258(7)
N1 O1 1.259(8)
O15 C57 1.437(8)
O4 C1 1.345(7)
O18 C74 1.417(7)
O11 C36 1.444(7)
O13 C52 1.344(7)
O9 C33 1.328(7)
O12 C39 1.319(7)
O10 C38 1.429(7)
O16 C58 1.357(8)
O14 C55 1.422(7)
C60 C59 1.386(10)
C60 C61 1.389(10)
C68 C67 1.503(9)
N6 C45 1.295(8)
N6 C44 1.418(8)
C3 C2 1.374(9)
C3 C4 1.400(9)
O23 N10 1.247(12)
N4 C26 1.297(8)
N4 C25 1.427(8)
O5 C14 1.347(7)
C57 C56 1.512(9)
N7 C56 1.484(8)
N7 C53 1.492(8)
N7 C54 1.493(8)
N9 C73 1.473(8)
N9 C75 1.485(8)
C23 C22 1.388(11)
C23 C24 1.392(10)
N3 C17 1.482(8)
N3 C18 1.489(8)
N3 C15 1.495(7)
N5 C35 1.482(8)
N5 C37 1.487(8)
N5 C34 1.494(7)
C42 C43 1.377(9)
C42 C41 1.392(9)
O20 C77 1.440(9)
N8 C64 1.296(8)
N8 C63 1.435(8)
C15 C13 1.518(8)
C17 C16 1.505(8)
C37 C38 1.531(9)
C70 C69 1.382(9)
C70 C71 1.405(8)
C14 C13 1.405(8)
C14 C8 1.413(8)
C10 C9 1.376(9)
C10 C12 1.406(9)
C10 C11 1.518(8)
C45 C46 1.447(9)
C1 C6 1.402(8)
C1 C2 1.408(9)
C49 C48 1.515(10)
N10 O21 1.267(13)
N10 O22 1.272(12)
C69 C67 1.396(9)
C33 C32 1.411(8)
C33 C27 1.414(8)
C54 C55 1.512(9)
N2 C7 1.302(8)
N2 C6 1.428(8)
C28 C29 1.380(9)
C28 C27 1.407(8)
C13 C12 1.381(8)
C8 C9 1.402(8)
C8 C7 1.434(8)
C19 C18 1.503(9)
C21 C22 1.367(10)
C21 C20 1.414(9)
C65 C66 1.404(9)
C65 C71 1.415(8)
C65 C64 1.440(9)
C40 C41 1.379(9)
C40 C39 1.406(8)
C51 C50 1.384(9)
C51 C52 1.408(9)
C51 C53 1.498(9)
C36 C35 1.511(9)
C26 C27 1.440(9)
C58 C59 1.390(9)
C58 C63 1.396(9)
C25 C24 1.394(9)
C25 C20 1.417(9)
C76 C75 1.526(9)
C34 C32 1.510(8)
C43 C44 1.403(8)
C74 C73 1.524(8)
C66 C67 1.373(9)
C32 C31 1.384(8)
C63 C62 1.393(9)
C46 C52 1.404(9)
C46 C47 1.423(9)
C39 C44 1.423(8)
C29 C31 1.401(9)
C29 C30 1.503(9)
C6 C5 1.379(9)
C4 C5 1.381(9)
C61 C62 1.388(9)
C48 C50 1.387(10)
C48 C47 1.395(10)
O1S C1S 1.422(8)
O2S C2S 1.421(8)
O4S C4S 1.394(13)
O6S C6S 1.499(9)
O3S C5S 1.469(9)
